data_8106038
loop_
_publ_author_name
'Jia, Hao-Ran'
'Li, Jing'
'Sun, Yin-Xia'

_publ_section_title
;
 Crystal structure of
 tetrakis(methanol-\kO)bis{3-((4-methoxy-2-oxidobenzylidene)amino)-2-oxo-2H-chromen-4-olato-\k3
 O,N,O&#x2032;}bicobalt(II), C38H38Co2N2O14
;
_journal_issue 1
_journal_name_full 'Zeitschrift f\"ur Kristallographie - New Crystal Structures'
_journal_page_first 45
_journal_page_last 47
_journal_paper_doi 10.1515/ncrs-2017-0118
_journal_volume 233
_journal_year 2018
_chemical_formula_moiety 'C38 H38 Co2 N2 O14'
_chemical_formula_sum 'C38 H38 Co2 N2 O14'
_chemical_formula_weight 864.56
_space_group_crystal_system monoclinic
_space_group_IT_number 14
_space_group_name_Hall '-P 2yn'
_space_group_name_H-M_alt 'P 1 21/n 1'
_atom_sites_solution_hydrogens geom
_atom_sites_solution_primary direct
_atom_sites_solution_secondary difmap
_cell_angle_alpha 90.00
_cell_angle_beta 100.260(5)
_cell_angle_gamma 90.00
_cell_formula_units_Z 2
_cell_length_a 9.7459(5)
_cell_length_b 7.9026(7)
_cell_length_c 24.0622(15)
_cell_measurement_reflns_used 1083
_cell_measurement_temperature 293(2)
_cell_measurement_theta_max 23.6490
_cell_measurement_theta_min 3.9780
_cell_volume 1823.6(2)
_computing_cell_refinement 'Bruker SMART'
_computing_data_collection 'Bruker SMART'
_computing_data_reduction 'Bruker SAINT'
_computing_molecular_graphics 'Bruker SHELXTL'
_computing_publication_material 'Bruker SHELXTL'
_computing_structure_refinement 'SHELXL-97 (Sheldrick, 2008)'
_computing_structure_solution 'SHELXS-97 (Sheldrick, 2008)'
_diffrn_ambient_temperature 293(2)
_diffrn_measured_fraction_theta_full 0.997
_diffrn_measured_fraction_theta_max 0.997
_diffrn_measurement_device_type 'CCD area detector'
_diffrn_measurement_method 'omega scans'
_diffrn_radiation_monochromator graphite
_diffrn_radiation_source 'fine-focus sealed tube'
_diffrn_radiation_type MoK\a
_diffrn_radiation_wavelength 0.71073
_diffrn_reflns_av_R_equivalents 0.0588
_diffrn_reflns_av_sigmaI/netI 0.1066
_diffrn_reflns_limit_h_max 12
_diffrn_reflns_limit_h_min -7
_diffrn_reflns_limit_k_max 9
_diffrn_reflns_limit_k_min -9
_diffrn_reflns_limit_l_max 28
_diffrn_reflns_limit_l_min -29
_diffrn_reflns_number 6511
_diffrn_reflns_theta_full 25.50
_diffrn_reflns_theta_max 26.02
_diffrn_reflns_theta_min 3.34
_exptl_absorpt_coefficient_mu 0.984
_exptl_absorpt_correction_T_max 0.871
_exptl_absorpt_correction_T_min 0.723
_exptl_absorpt_correction_type multi-scan
_exptl_absorpt_process_details sadabs
_exptl_crystal_colour 'dark brown'
_exptl_crystal_density_diffrn 1.575
_exptl_crystal_density_method 'not measured'
_exptl_crystal_description block
_exptl_crystal_F_000 892
_exptl_crystal_size_max 0.34
_exptl_crystal_size_mid 0.31
_exptl_crystal_size_min 0.14
_refine_diff_density_max 0.630
_refine_diff_density_min -0.406
_refine_diff_density_rms 0.088
_refine_ls_extinction_method none
_refine_ls_goodness_of_fit_ref 1.048
_refine_ls_hydrogen_treatment mixed
_refine_ls_matrix_type full
_refine_ls_number_parameters 262
_refine_ls_number_reflns 3575
_refine_ls_number_restraints 6
_refine_ls_restrained_S_all 1.053
_refine_ls_R_factor_all 0.0975
_refine_ls_R_factor_gt 0.0576
_refine_ls_shift/su_max 0.000
_refine_ls_shift/su_mean 0.000
_refine_ls_structure_factor_coef Fsqd
_refine_ls_weighting_details 'calc w=1/[\s^2^(Fo^2^)+(0.0238P)^2^+0.0000P] where P=(Fo^2^+2Fc^2^)/3'
_refine_ls_weighting_scheme calc
_refine_ls_wR_factor_gt 0.0944
_refine_ls_wR_factor_ref 0.1201
_reflns_number_gt 2288
_reflns_number_total 3575
_reflns_threshold_expression >2sigma(I)
_cod_data_source_file suppl_ncrs-2017-0118_suppl.cif
_cod_data_source_block s30
_cod_original_sg_symbol_H-M 'P 21/n'
_cod_database_code 8106038

loop_
_symmetry_equiv_pos_as_xyz
'x, y, z'
'-x+1/2, y+1/2, -z+1/2'
'-x, -y, -z'
'x-1/2, -y-1/2, z-1/2'

loop_
_atom_site_label
_atom_site_type_symbol
_atom_site_fract_x
_atom_site_fract_y
_atom_site_fract_z
_atom_site_U_iso_or_equiv
_atom_site_adp_type
_atom_site_occupancy
_atom_site_symmetry_multiplicity
_atom_site_calc_flag
_atom_site_refinement_flags
_atom_site_disorder_assembly
_atom_site_disorder_group
Co1 Co 0.61056(5) 0.39372(8) 0.47557(2) 0.0303(2) Uani 1 1 d D . .
O1 O 0.6012(2) 0.5407(4) 0.54338(10) 0.0292(7) Uani 1 1 d . . .
O2 O 0.7196(3) 0.7569(5) 0.72685(12) 0.0488(9) Uani 1 1 d . . .
O3 O 1.1047(3) 0.2039(4) 0.51123(11) 0.0388(8) Uani 1 1 d . . .
O4 O 1.0502(3) 0.0907(4) 0.42672(12) 0.0380(8) Uani 1 1 d . . .
O5 O 0.6488(3) 0.2636(4) 0.40732(11) 0.0397(9) Uani 1 1 d . . .
O6 O 0.6628(3) 0.6404(4) 0.43577(12) 0.0423(9) Uani 1 1 d D . .
H6 H 0.727(3) 0.706(3) 0.4536(8) 0.063 Uiso 1 1 d D . .
O7 O 0.5442(3) 0.1843(4) 0.51906(13) 0.0447(9) Uani 1 1 d D . .
H7 H 0.4611(15) 0.186(4) 0.5268(14) 0.067 Uiso 1 1 d D . .
N1 N 0.8197(3) 0.3452(5) 0.50275(13) 0.0290(9) Uani 1 1 d . . .
C1 C 0.7005(4) 0.5610(5) 0.58934(16) 0.0256(10) Uani 1 1 d . . .
C2 C 0.6689(4) 0.6497(6) 0.63508(16) 0.0293(10) Uani 1 1 d . . .
H2 H 0.5801 0.6953 0.6327 0.035 Uiso 1 1 calc R . .
C3 C 0.7654(4) 0.6727(6) 0.68439(17) 0.0329(11) Uani 1 1 d . . .
C4 C 0.9002(4) 0.6084(6) 0.68777(17) 0.0366(12) Uani 1 1 d . . .
H4 H 0.9670 0.6248 0.7201 0.044 Uiso 1 1 calc R . .
C5 C 0.9319(4) 0.5217(6) 0.64313(17) 0.0342(11) Uani 1 1 d . . .
H5 H 1.0220 0.4798 0.6459 0.041 Uiso 1 1 calc R . .
C6 C 0.8368(4) 0.4913(6) 0.59292(16) 0.0270(10) Uani 1 1 d . . .
C7 C 0.8900(4) 0.3949(6) 0.55073(17) 0.0308(11) Uani 1 1 d . . .
H7A H 0.9839 0.3655 0.5587 0.037 Uiso 1 1 calc R . .
C8 C 0.8733(4) 0.2476(6) 0.46262(16) 0.0271(10) Uani 1 1 d . . .
C9 C 1.0129(4) 0.1860(6) 0.46979(17) 0.0287(10) Uani 1 1 d . . .
C10 C 0.9592(4) 0.0560(6) 0.37721(18) 0.0334(11) Uani 1 1 d . . .
C11 C 0.8228(4) 0.1158(6) 0.36909(17) 0.0296(10) Uani 1 1 d . . .
C12 C 0.7759(4) 0.2119(6) 0.41354(16) 0.0296(10) Uani 1 1 d . . .
C13 C 0.7363(4) 0.0790(6) 0.31712(18) 0.0410(12) Uani 1 1 d . . .
H13 H 0.6445 0.1170 0.3101 0.049 Uiso 1 1 calc R . .
C14 C 0.7868(5) -0.0123(7) 0.27683(19) 0.0467(14) Uani 1 1 d . . .
H14 H 0.7293 -0.0354 0.2425 0.056 Uiso 1 1 calc R . .
C15 C 0.9229(5) -0.0707(7) 0.2868(2) 0.0507(14) Uani 1 1 d . . .
H15 H 0.9558 -0.1336 0.2593 0.061 Uiso 1 1 calc R . .
C16 C 1.0099(5) -0.0365(7) 0.3370(2) 0.0492(14) Uani 1 1 d . . .
H16 H 1.1014 -0.0753 0.3436 0.059 Uiso 1 1 calc R . .
C17 C 0.8102(5) 0.7603(7) 0.78035(17) 0.0519(14) Uani 1 1 d . . .
H17A H 0.8894 0.8305 0.7780 0.078 Uiso 1 1 calc R . .
H17B H 0.8411 0.6475 0.7908 0.078 Uiso 1 1 calc R . .
H17C H 0.7611 0.8052 0.8083 0.078 Uiso 1 1 calc R . .
C18 C 0.6281(5) 0.0846(7) 0.5613(2) 0.0687(18) Uani 1 1 d D . .
H18A H 0.7012 0.0315 0.5456 0.103 Uiso 1 1 calc R . .
H18B H 0.5715 -0.0007 0.5744 0.103 Uiso 1 1 calc R . .
H18C H 0.6683 0.1557 0.5923 0.103 Uiso 1 1 calc R . .
C19 C 0.6654(5) 0.6589(8) 0.37690(19) 0.0690(18) Uani 1 1 d D . .
H19A H 0.5868 0.6012 0.3554 0.103 Uiso 1 1 calc R . .
H19B H 0.7500 0.6112 0.3686 0.103 Uiso 1 1 calc R . .
H19C H 0.6610 0.7769 0.3672 0.103 Uiso 1 1 calc R . .

loop_
_atom_site_aniso_label
_atom_site_aniso_U_11
_atom_site_aniso_U_22
_atom_site_aniso_U_33
_atom_site_aniso_U_23
_atom_site_aniso_U_13
_atom_site_aniso_U_12
Co1 0.0217(3) 0.0401(4) 0.0274(3) -0.0047(3) -0.0007(2) 0.0063(3)
O1 0.0215(14) 0.0392(19) 0.0241(15) -0.0098(14) -0.0032(11) 0.0067(14)
O2 0.0424(18) 0.071(3) 0.0303(18) -0.0222(18) 0.0000(13) 0.0152(18)
O3 0.0217(15) 0.056(2) 0.0349(18) -0.0057(17) -0.0055(12) 0.0058(15)
O4 0.0252(15) 0.050(2) 0.0383(18) -0.0086(16) 0.0034(13) 0.0080(15)
O5 0.0205(15) 0.061(2) 0.0349(18) -0.0143(17) -0.0033(12) 0.0134(16)
O6 0.0332(17) 0.055(2) 0.0376(19) 0.0085(17) 0.0027(13) -0.0114(16)
O7 0.0327(17) 0.048(2) 0.052(2) 0.0053(18) 0.0016(15) 0.0047(17)
N1 0.0247(18) 0.037(2) 0.0240(19) -0.0016(17) 0.0009(14) 0.0017(18)
C1 0.023(2) 0.029(3) 0.023(2) 0.002(2) 0.0004(16) -0.001(2)
C2 0.021(2) 0.037(3) 0.029(2) -0.002(2) 0.0025(17) 0.007(2)
C3 0.032(2) 0.035(3) 0.030(2) -0.007(2) 0.0022(18) 0.003(2)
C4 0.025(2) 0.055(4) 0.027(2) -0.012(2) -0.0039(17) 0.001(2)
C5 0.019(2) 0.046(3) 0.034(3) -0.002(2) -0.0024(17) 0.006(2)
C6 0.024(2) 0.031(3) 0.026(2) -0.001(2) 0.0044(16) -0.001(2)
C7 0.018(2) 0.039(3) 0.033(2) -0.001(2) -0.0018(17) 0.006(2)
C8 0.025(2) 0.030(3) 0.025(2) -0.005(2) 0.0039(17) 0.001(2)
C9 0.025(2) 0.026(3) 0.036(3) 0.003(2) 0.0087(18) 0.004(2)
C10 0.035(2) 0.033(3) 0.032(3) -0.002(2) 0.0062(19) 0.001(2)
C11 0.030(2) 0.030(3) 0.027(2) 0.000(2) 0.0011(17) 0.005(2)
C12 0.032(2) 0.031(3) 0.027(2) -0.006(2) 0.0077(18) 0.001(2)
C13 0.038(3) 0.049(3) 0.035(3) -0.004(2) 0.001(2) 0.004(3)
C14 0.047(3) 0.059(4) 0.033(3) -0.011(3) 0.004(2) 0.005(3)
C15 0.055(3) 0.058(4) 0.041(3) -0.017(3) 0.015(2) 0.002(3)
C16 0.041(3) 0.055(4) 0.053(3) -0.019(3) 0.014(2) 0.010(3)
C17 0.057(3) 0.069(4) 0.027(3) -0.013(3) 0.000(2) 0.001(3)
C18 0.066(4) 0.056(4) 0.072(4) 0.014(3) -0.021(3) -0.008(3)
C19 0.068(4) 0.100(5) 0.036(3) 0.022(3) 0.002(3) -0.007(4)

loop_
_atom_type_symbol
_atom_type_description
_atom_type_scat_dispersion_real
_atom_type_scat_dispersion_imag
_atom_type_scat_source
C C 0.0033 0.0016 'International Tables Vol C Tables 4.2.6.8 and 6.1.1.4'
H H 0.0000 0.0000 'International Tables Vol C Tables 4.2.6.8 and 6.1.1.4'
Co Co 0.3494 0.9721 'International Tables Vol C Tables 4.2.6.8 and 6.1.1.4'
N N 0.0061 0.0033 'International Tables Vol C Tables 4.2.6.8 and 6.1.1.4'
O O 0.0106 0.0060 'International Tables Vol C Tables 4.2.6.8 and 6.1.1.4'

loop_
_geom_angle_atom_site_label_1
_geom_angle_atom_site_label_2
_geom_angle_atom_site_label_3
_geom_angle
_geom_angle_site_symmetry_1
_geom_angle_site_symmetry_3
O1 Co1 O5 171.10(11) . .
O1 Co1 N1 92.01(12) . .
O5 Co1 N1 81.29(12) . .
O1 Co1 O1 81.34(10) . 3_666
O5 Co1 O1 105.36(10) . 3_666
N1 Co1 O1 173.34(12) . 3_666
O1 Co1 O7 89.35(12) . .
O5 Co1 O7 96.90(13) . .
N1 Co1 O7 93.97(13) . .
O1 Co1 O7 85.72(11) 3_666 .
O1 Co1 O6 83.83(12) . .
O5 Co1 O6 90.36(12) . .
N1 Co1 O6 90.58(12) . .
O1 Co1 O6 88.98(11) 3_666 .
O7 Co1 O6 171.93(12) . .
C1 O1 Co1 127.2(2) . .
C1 O1 Co1 133.3(2) . 3_666
Co1 O1 Co1 98.66(10) . 3_666
C3 O2 C17 117.0(3) . .
C10 O4 C9 122.8(3) . .
C12 O5 Co1 112.3(2) . .
C19 O6 Co1 123.4(3) . .
C19 O6 H6 106.9(15) . .
Co1 O6 H6 120.2(15) . .
C18 O7 Co1 126.7(3) . .
C18 O7 H7 107.2(15) . .
Co1 O7 H7 118.4(16) . .
C7 N1 C8 125.2(3) . .
C7 N1 Co1 124.2(3) . .
C8 N1 Co1 110.5(2) . .
O1 C1 C2 119.0(3) . .
O1 C1 C6 122.0(4) . .
C2 C1 C6 118.9(3) . .
C1 C2 C3 122.2(4) . .
C1 C2 H2 118.9 . .
C3 C2 H2 118.9 . .
O2 C3 C2 116.3(4) . .
O2 C3 C4 124.4(4) . .
C2 C3 C4 119.2(4) . .
C5 C4 C3 118.8(4) . .
C5 C4 H4 120.6 . .
C3 C4 H4 120.6 . .
C4 C5 C6 124.0(4) . .
C4 C5 H5 118.0 . .
C6 C5 H5 118.0 . .
C5 C6 C1 116.7(4) . .
C5 C6 C7 115.6(3) . .
C1 C6 C7 127.7(3) . .
N1 C7 C6 126.2(4) . .
N1 C7 H7A 116.9 . .
C6 C7 H7A 116.9 . .
C12 C8 N1 114.2(3) . .
C12 C8 C9 121.3(4) . .
N1 C8 C9 124.5(3) . .
O3 C9 O4 115.1(3) . .
O3 C9 C8 127.0(4) . .
O4 C9 C8 117.9(3) . .
C16 C10 O4 117.3(4) . .
C16 C10 C11 122.4(4) . .
O4 C10 C11 120.3(4) . .
C10 C11 C13 117.4(4) . .
C10 C11 C12 119.5(4) . .
C13 C11 C12 123.1(4) . .
O5 C12 C8 121.7(4) . .
O5 C12 C11 120.2(3) . .
C8 C12 C11 118.1(4) . .
C14 C13 C11 120.3(4) . .
C14 C13 H13 119.9 . .
C11 C13 H13 119.9 . .
C13 C14 C15 120.5(4) . .
C13 C14 H14 119.8 . .
C15 C14 H14 119.8 . .
C16 C15 C14 120.6(5) . .
C16 C15 H15 119.7 . .
C14 C15 H15 119.7 . .
C15 C16 C10 118.8(4) . .
C15 C16 H16 120.6 . .
C10 C16 H16 120.6 . .
O2 C17 H17A 109.5 . .
O2 C17 H17B 109.5 . .
H17A C17 H17B 109.5 . .
O2 C17 H17C 109.5 . .
H17A C17 H17C 109.5 . .
H17B C17 H17C 109.5 . .
O7 C18 H18A 109.5 . .
O7 C18 H18B 109.5 . .
H18A C18 H18B 109.5 . .
O7 C18 H18C 109.5 . .
H18A C18 H18C 109.5 . .
H18B C18 H18C 109.5 . .
O6 C19 H19A 109.5 . .
O6 C19 H19B 109.5 . .
H19A C19 H19B 109.5 . .
O6 C19 H19C 109.5 . .
H19A C19 H19C 109.5 . .
H19B C19 H19C 109.5 . .

loop_
_geom_bond_atom_site_label_1
_geom_bond_atom_site_label_2
_geom_bond_distance
_geom_bond_site_symmetry_2
Co1 O1 2.018(3) .
Co1 O5 2.028(3) .
Co1 N1 2.063(3) .
Co1 O1 2.098(2) 3_666
Co1 O7 2.119(3) .
Co1 O6 2.270(3) .
O1 C1 1.343(4) .
O1 Co1 2.098(2) 3_666
O2 C3 1.359(5) .
O2 C17 1.425(4) .
O3 C9 1.223(4) .
O4 C10 1.380(4) .
O4 C9 1.381(5) .
O5 C12 1.288(4) .
O6 C19 1.429(5) .
O6 H6 0.866(9) .
O7 C18 1.423(5) .
O7 H7 0.864(9) .
N1 C7 1.294(4) .
N1 C8 1.407(5) .
C1 C2 1.385(5) .
C1 C6 1.426(5) .
C2 C3 1.388(5) .
C2 H2 0.9300 .
C3 C4 1.398(5) .
C4 C5 1.355(5) .
C4 H4 0.9300 .
C5 C6 1.406(5) .
C5 H5 0.9300 .
C6 C7 1.438(5) .
C7 H7A 0.9300 .
C8 C12 1.405(5) .
C8 C9 1.427(5) .
C10 C16 1.373(6) .
C10 C11 1.392(5) .
C11 C13 1.408(5) .
C11 C12 1.450(5) .
C13 C14 1.369(6) .
C13 H13 0.9300 .
C14 C15 1.384(6) .
C14 H14 0.9300 .
C15 C16 1.372(6) .
C15 H15 0.9300 .
C16 H16 0.9300 .
C17 H17A 0.9600 .
C17 H17B 0.9600 .
C17 H17C 0.9600 .
C18 H18A 0.9600 .
C18 H18B 0.9600 .
C18 H18C 0.9600 .
C19 H19A 0.9600 .
C19 H19B 0.9600 .
C19 H19C 0.9600 .

loop_
_geom_torsion_atom_site_label_1
_geom_torsion_atom_site_label_2
_geom_torsion_atom_site_label_3
_geom_torsion_atom_site_label_4
_geom_torsion
_geom_torsion_site_symmetry_1
_geom_torsion_site_symmetry_2
_geom_torsion_site_symmetry_3
_geom_torsion_site_symmetry_4
O5 Co1 O1 C1 -49.7(9) . . . .
N1 Co1 O1 C1 -8.9(3) . . . .
O1 Co1 O1 C1 170.9(4) 3_666 . . .
O7 Co1 O1 C1 85.1(3) . . . .
O6 Co1 O1 C1 -99.2(3) . . . .
O5 Co1 O1 Co1 139.4(7) . . . 3_666
N1 Co1 O1 Co1 -179.73(13) . . . 3_666
O1 Co1 O1 Co1 0.0 3_666 . . 3_666
O7 Co1 O1 Co1 -85.77(12) . . . 3_666
O6 Co1 O1 Co1 89.91(12) . . . 3_666
O1 Co1 O5 C12 43.1(9) . . . .
N1 Co1 O5 C12 1.7(3) . . . .
O1 Co1 O5 C12 -178.7(3) 3_666 . . .
O7 Co1 O5 C12 -91.3(3) . . . .
O6 Co1 O5 C12 92.2(3) . . . .
O1 Co1 O6 C19 -168.6(3) . . . .
O5 Co1 O6 C19 18.2(3) . . . .
N1 Co1 O6 C19 99.5(3) . . . .
O1 Co1 O6 C19 -87.2(3) 3_666 . . .
O7 Co1 O6 C19 -136.1(8) . . . .
O1 Co1 O7 C18 -79.3(4) . . . .
O5 Co1 O7 C18 94.3(4) . . . .
N1 Co1 O7 C18 12.6(4) . . . .
O1 Co1 O7 C18 -160.7(4) 3_666 . . .
O6 Co1 O7 C18 -111.6(8) . . . .
O1 Co1 N1 C7 5.2(4) . . . .
O5 Co1 N1 C7 179.4(4) . . . .
O1 Co1 N1 C7 2.9(13) 3_666 . . .
O7 Co1 N1 C7 -84.2(4) . . . .
O6 Co1 N1 C7 89.1(4) . . . .
O1 Co1 N1 C8 -176.2(3) . . . .
O5 Co1 N1 C8 -2.1(3) . . . .
O1 Co1 N1 C8 -178.6(10) 3_666 . . .
O7 Co1 N1 C8 94.3(3) . . . .
O6 Co1 N1 C8 -92.4(3) . . . .
Co1 O1 C1 C2 -171.5(3) . . . .
Co1 O1 C1 C2 -4.0(6) 3_666 . . .
Co1 O1 C1 C6 7.3(5) . . . .
Co1 O1 C1 C6 174.8(3) 3_666 . . .
O1 C1 C2 C3 178.7(4) . . . .
C6 C1 C2 C3 -0.1(7) . . . .
C17 O2 C3 C2 171.1(4) . . . .
C17 O2 C3 C4 -8.2(7) . . . .
C1 C2 C3 O2 -177.7(4) . . . .
C1 C2 C3 C4 1.7(7) . . . .
O2 C3 C4 C5 177.8(4) . . . .
C2 C3 C4 C5 -1.5(7) . . . .
C3 C4 C5 C6 -0.2(7) . . . .
C4 C5 C6 C1 1.7(7) . . . .
C4 C5 C6 C7 -179.3(4) . . . .
O1 C1 C6 C5 179.8(4) . . . .
C2 C1 C6 C5 -1.5(6) . . . .
O1 C1 C6 C7 0.8(7) . . . .
C2 C1 C6 C7 179.6(4) . . . .
C8 N1 C7 C6 -178.5(4) . . . .
Co1 N1 C7 C6 -0.2(6) . . . .
C5 C6 C7 N1 176.4(4) . . . .
C1 C6 C7 N1 -4.6(7) . . . .
C7 N1 C8 C12 -179.3(4) . . . .
Co1 N1 C8 C12 2.2(4) . . . .
C7 N1 C8 C9 1.5(7) . . . .
Co1 N1 C8 C9 -177.0(3) . . . .
C10 O4 C9 O3 179.2(4) . . . .
C10 O4 C9 C8 1.2(6) . . . .
C12 C8 C9 O3 -177.2(4) . . . .
N1 C8 C9 O3 1.9(7) . . . .
C12 C8 C9 O4 0.5(6) . . . .
N1 C8 C9 O4 179.6(4) . . . .
C9 O4 C10 C16 178.3(4) . . . .
C9 O4 C10 C11 -0.7(6) . . . .
C16 C10 C11 C13 -0.4(7) . . . .
O4 C10 C11 C13 178.6(4) . . . .
C16 C10 C11 C12 179.6(4) . . . .
O4 C10 C11 C12 -1.4(6) . . . .
Co1 O5 C12 C8 -1.0(5) . . . .
Co1 O5 C12 C11 179.8(3) . . . .
N1 C8 C12 O5 -0.9(6) . . . .
C9 C8 C12 O5 178.3(4) . . . .
N1 C8 C12 C11 178.3(4) . . . .
C9 C8 C12 C11 -2.4(6) . . . .
C10 C11 C12 O5 -177.9(4) . . . .
C13 C11 C12 O5 2.2(7) . . . .
C10 C11 C12 C8 2.9(6) . . . .
C13 C11 C12 C8 -177.1(4) . . . .
C10 C11 C13 C14 0.0(7) . . . .
C12 C11 C13 C14 -180.0(4) . . . .
C11 C13 C14 C15 0.5(8) . . . .
C13 C14 C15 C16 -0.7(8) . . . .
C14 C15 C16 C10 0.3(8) . . . .
O4 C10 C16 C15 -178.8(4) . . . .
C11 C10 C16 C15 0.2(8) . . . .
